data_4135244
loop_
_publ_author_name
'Smith, Jacob A.'
'Schouten, Anna'
'Wilde, Justin H.'
'Westendorff, Karl S.'
'Dickie, Diane A.'
'Ess, Daniel H.'
'Harman, W. Dean'

_publ_section_title
;
 Experiments and Direct Dynamics Simulations that Probe
 \h2-Arene/Aryl-Hydride Equilibria of Tungsten Benzene Complexes.
;
_journal_name_full 'Journal of the American Chemical Society'
_journal_paper_doi 10.1021/jacs.0c08032
_journal_year 2020
_chemical_formula_sum 'C33 H54 B F3 N7 O P W'
_chemical_formula_weight 847.46
_space_group_crystal_system monoclinic
_space_group_IT_number 14
_space_group_name_Hall '-P 2ybc'
_space_group_name_H-M_alt 'P 1 21/c 1'
_atom_sites_solution_hydrogens geom
_atom_sites_solution_primary dual
_cell_angle_alpha 90
_cell_angle_beta 99.649(3)
_cell_angle_gamma 90
_cell_formula_units_Z 4
_cell_length_a 14.2624(17)
_cell_length_b 24.788(3)
_cell_length_c 10.7571(11)
_cell_measurement_reflns_used 7345
_cell_measurement_temperature 100.(2)
_cell_measurement_theta_max 25.4172
_cell_measurement_theta_min 2.5277
_cell_volume 3749.2(7)
_computing_cell_refinement 'SAINT V8.40A (Bruker Nano, Inc., 2019)'
_computing_data_collection 'Bruker Instrument Service v2017.5.0.0'
_computing_data_reduction 'SAINT V8.40A (Bruker Nano, Inc., 2019)'
_computing_structure_refinement 'SHELXL-2018/3 (Sheldrick, 2018)'
_computing_structure_solution 'SHELXT 2014/5 (Sheldrick, 2014)'
_diffrn_ambient_temperature 100.(2)
_diffrn_detector_area_resol_mean 8.3333
_diffrn_measured_fraction_theta_full 0.993
_diffrn_measured_fraction_theta_max 0.993
_diffrn_measurement_device_type 'Bruker Kappa APEXII Duo'
_diffrn_measurement_method '\f and \w scans'
_diffrn_radiation_monochromator graphite
_diffrn_radiation_type 'Mo K\a'
_diffrn_radiation_wavelength 0.71073
_diffrn_reflns_av_R_equivalents 0.1442
_diffrn_reflns_av_unetI/netI 0.1242
_diffrn_reflns_limit_h_max 17
_diffrn_reflns_limit_h_min -17
_diffrn_reflns_limit_k_max 30
_diffrn_reflns_limit_k_min -30
_diffrn_reflns_limit_l_max 13
_diffrn_reflns_limit_l_min -12
_diffrn_reflns_number 37174
_diffrn_reflns_theta_full 25.78
_diffrn_reflns_theta_max 25.78
_diffrn_reflns_theta_min 2.09
_diffrn_source 'fine-focus sealed tube'
_exptl_absorpt_coefficient_mu 3.174
_exptl_absorpt_correction_T_max 0.87
_exptl_absorpt_correction_T_min 0.61
_exptl_absorpt_correction_type multi-scan
_exptl_absorpt_process_details
;
SADABS-2016/2 - Bruker AXS area detector scaling and absorption correction
;
_exptl_crystal_colour yellow
_exptl_crystal_density_diffrn 1.501
_exptl_crystal_density_method 'not measured'
_exptl_crystal_description plate
_exptl_crystal_F_000 1720
_exptl_crystal_size_max 0.181
_exptl_crystal_size_mid 0.115
_exptl_crystal_size_min 0.045
_refine_diff_density_max 0.938
_refine_diff_density_min -0.795
_refine_ls_extinction_method none
_refine_ls_goodness_of_fit_ref 0.965
_refine_ls_hydrogen_treatment constr
_refine_ls_matrix_type full
_refine_ls_number_parameters 450
_refine_ls_number_reflns 7130
_refine_ls_number_restraints 73
_refine_ls_restrained_S_all 0.962
_refine_ls_R_factor_all 0.1046
_refine_ls_R_factor_gt 0.0491
_refine_ls_shift/su_max 0.001
_refine_ls_shift/su_mean 0.000
_refine_ls_structure_factor_coef Fsqd
_refine_ls_weighting_details 'w=1/[\s^2^(Fo^2^)+(0.0288P)^2^] where P=(Fo^2^+2Fc^2^)/3'
_refine_ls_weighting_scheme calc
_refine_ls_wR_factor_gt 0.0861
_refine_ls_wR_factor_ref 0.1008
_reflns_number_gt 4504
_reflns_number_total 7130
_reflns_threshold_expression 'I > 2\s(I)'
_cod_data_source_file ja0c08032_si_003.cif
_cod_data_source_block Compound4A_4B
_cod_depositor_comments
;
The following automatic conversions were performed:

data item '_exptl_absorpt_correction_type' value 'Multi-Scan' was
changed to 'multi-scan' in accordance with the
/home/data/users/saulius/crontab/automatic-downloads/rss-feeds/ACS/lib/dictionaries/cif_core.dic
dictionary named 'cif_core.dic' version 2.4.2 last updated on
2011-04-26.

Automatic conversion script
Id: cif_fix_values 7556 2019-12-06 15:28:31Z antanas 
;
_cod_database_code 4135244

loop_
_space_group_symop_operation_xyz
'x, y, z'
'-x, y+1/2, -z+1/2'
'-x, -y, -z'
'x, -y-1/2, z-1/2'

loop_
_atom_site_type_symbol
_atom_site_label
_atom_site_fract_x
_atom_site_fract_y
_atom_site_fract_z
_atom_site_U_iso_or_equiv
_atom_site_adp_type
_atom_site_calc_flag
_atom_site_refinement_flags_adp
_atom_site_refinement_flags_occupancy
_atom_site_refinement_flags_posn
_atom_site_occupancy
_atom_site_disorder_assembly
_atom_site_disorder_group
W W1 0.67136(2) 0.38093(2) 0.46786(3) 0.02047(10) Uani d . . D 1.0 . .
P P1 0.79345(15) 0.45463(8) 0.49929(18) 0.0236(5) Uani d . . . 1.0 . .
O O1 0.6700(4) 0.3833(2) 0.1893(4) 0.0335(13) Uani d . . . 1.0 . .
N N1 0.6739(4) 0.3768(2) 0.6772(5) 0.0213(13) Uani d . . . 1.0 . .
N N2 0.7018(4) 0.3297(2) 0.7398(5) 0.0242(15) Uani d . . . 1.0 . .
N N3 0.7911(4) 0.3234(2) 0.5024(5) 0.0218(14) Uani d . . . 1.0 . .
N N4 0.7985(4) 0.2851(2) 0.5959(5) 0.0230(15) Uani d . . . 1.0 . .
N N5 0.6000(4) 0.3015(2) 0.4730(5) 0.0218(14) Uani d . . . 1.0 . .
N N6 0.6274(4) 0.2668(2) 0.5721(5) 0.0274(15) Uani d . . . 1.0 . .
N N7 0.6711(4) 0.3817(2) 0.3034(5) 0.0243(14) Uani d . . . 1.0 . .
C C1 0.6581(5) 0.4128(3) 0.7647(6) 0.0255(18) Uani d . . . 1.0 . .
H H1 0.638161 0.448968 0.7477 0.031 Uiso calc U . R 1.0 . .
C C2 0.6753(5) 0.3893(3) 0.8843(6) 0.0281(19) Uani d . . . 1.0 . .
H H2 0.669217 0.405729 0.962381 0.034 Uiso calc U . R 1.0 . .
C C3 0.7029(6) 0.3376(3) 0.8647(7) 0.032(2) Uani d . . . 1.0 . .
H H3 0.720082 0.311259 0.928626 0.038 Uiso calc U . R 1.0 . .
C C4 0.8609(5) 0.3140(3) 0.4384(7) 0.0250(18) Uani d . . . 1.0 . .
H H4 0.871868 0.334307 0.367333 0.03 Uiso calc U . R 1.0 . .
C C5 0.9159(6) 0.2707(3) 0.4889(7) 0.033(2) Uani d . . . 1.0 . .
H H5 0.970643 0.256067 0.46174 0.039 Uiso calc U . R 1.0 . .
C C6 0.8726(6) 0.2536(3) 0.5880(7) 0.032(2) Uani d . . . 1.0 . .
H H6 0.892811 0.223943 0.641931 0.038 Uiso calc U . R 1.0 . .
C C7 0.5320(6) 0.2769(3) 0.3939(7) 0.031(2) Uani d . . . 1.0 . .
H H7 0.501187 0.291548 0.316045 0.037 Uiso calc U . R 1.0 . .
C C8 0.5124(6) 0.2269(3) 0.4413(7) 0.036(2) Uani d . . . 1.0 . .
H H8 0.466335 0.201372 0.404154 0.043 Uiso calc U . R 1.0 . .
C C9 0.5738(6) 0.2222(3) 0.5530(7) 0.032(2) Uani d . . . 1.0 . .
H H9 0.577702 0.192137 0.608373 0.039 Uiso calc U . R 1.0 . .
C C17 0.9175(5) 0.4344(3) 0.5598(6) 0.0262(18) Uani d . . . 1.0 . .
H H17A 0.937267 0.406871 0.502829 0.031 Uiso calc U . R 1.0 . .
H H17B 0.959395 0.466186 0.558589 0.031 Uiso calc U . R 1.0 . .
C C18 0.9311(6) 0.4116(3) 0.6943(7) 0.031(2) Uani d . . . 1.0 . .
H H18A 0.929765 0.441535 0.754824 0.037 Uiso calc U . R 1.0 . .
H H18B 0.877749 0.386925 0.702051 0.037 Uiso calc U . R 1.0 . .
C C19 1.0246(6) 0.3812(3) 0.7274(7) 0.039(2) Uani d . . . 1.0 . .
H H19A 1.077625 0.405308 0.715228 0.047 Uiso calc U . R 1.0 . .
H H19B 1.024488 0.350137 0.669386 0.047 Uiso calc U . R 1.0 . .
C C20 1.0410(7) 0.3607(4) 0.8633(8) 0.063(3) Uani d . . . 1.0 . .
H H20A 0.985874 0.33952 0.877922 0.095 Uiso calc U . R 1.0 . .
H H20B 1.049579 0.3915 0.921256 0.095 Uiso calc U . R 1.0 . .
H H20C 1.098044 0.338021 0.877872 0.095 Uiso calc U . R 1.0 . .
C C21 0.7776(6) 0.5115(3) 0.6063(7) 0.0276(19) Uani d . . . 1.0 . .
H H21A 0.717405 0.530087 0.571856 0.033 Uiso calc U . R 1.0 . .
H H21B 0.770132 0.496223 0.689049 0.033 Uiso calc U . R 1.0 . .
C C22 0.8556(6) 0.5534(3) 0.6283(7) 0.034(2) Uani d . . . 1.0 . .
H H22A 0.915368 0.535678 0.668266 0.041 Uiso calc U . R 1.0 . .
H H22B 0.865851 0.567745 0.545788 0.041 Uiso calc U . R 1.0 . .
C C23 0.8352(6) 0.5997(3) 0.7100(9) 0.048(2) Uani d . . . 1.0 . .
H H23A 0.828316 0.58572 0.794259 0.058 Uiso calc U . R 1.0 . .
H H23B 0.774083 0.616533 0.672405 0.058 Uiso calc U . R 1.0 . .
C C24 0.9134(7) 0.6426(4) 0.7255(10) 0.069(3) Uani d . . . 1.0 . .
H H24A 0.924861 0.654118 0.642146 0.103 Uiso calc U . R 1.0 . .
H H24B 0.971993 0.627556 0.773413 0.103 Uiso calc U . R 1.0 . .
H H24C 0.893297 0.673754 0.770715 0.103 Uiso calc U . R 1.0 . .
C C25 0.8021(6) 0.4888(3) 0.3507(6) 0.031(2) Uani d . . . 1.0 . .
H H25A 0.737008 0.495803 0.305286 0.037 Uiso calc U . R 1.0 . .
H H25B 0.83339 0.524128 0.370323 0.037 Uiso calc U . R 1.0 . .
C C26 0.8569(6) 0.4579(3) 0.2627(6) 0.032(2) Uani d . . . 1.0 . .
H H26A 0.925391 0.457357 0.299296 0.039 Uiso calc U . R 1.0 . .
H H26B 0.834183 0.420073 0.254919 0.039 Uiso calc U . R 1.0 . .
C C27 0.8438(6) 0.4837(3) 0.1325(7) 0.040(2) Uani d . . . 1.0 . .
H H27A 0.775291 0.483762 0.096176 0.047 Uiso calc U . R 1.0 . .
H H27B 0.865398 0.521636 0.141136 0.047 Uiso calc U . R 1.0 . .
C C28 0.8978(7) 0.4549(4) 0.0432(7) 0.052(3) Uani d . . . 1.0 . .
H H28A 0.88174 0.470928 -0.041041 0.078 Uiso calc U . R 1.0 . .
H H28B 0.880403 0.416639 0.039155 0.078 Uiso calc U . R 1.0 . .
H H28C 0.966237 0.458534 0.073227 0.078 Uiso calc U . R 1.0 . .
C C29 0.2192(14) 0.2559(6) 0.0521(16) 0.168(8) Uani d . . . 1.0 . .
H H29A 0.224071 0.251402 -0.037086 0.252 Uiso calc U . R 1.0 . .
H H29B 0.202889 0.293385 0.067783 0.252 Uiso calc U . R 1.0 . .
H H29C 0.169703 0.231894 0.073556 0.252 Uiso calc U . R 1.0 . .
C C30 0.3083(12) 0.2427(6) 0.1282(16) 0.133(6) Uani d . . . 1.0 . .
H H30A 0.356772 0.269604 0.114439 0.159 Uiso calc U . R 1.0 . .
H H30B 0.301857 0.243607 0.218357 0.159 Uiso calc U . R 1.0 . .
C C31 0.3372(12) 0.1911(5) 0.0967(15) 0.136(6) Uani d . . . 1.0 . .
H H31A 0.406267 0.188771 0.129149 0.163 Uiso calc U . R 1.0 . .
H H31B 0.329903 0.189994 0.003591 0.163 Uiso calc U . R 1.0 . .
C C32 0.2953(10) 0.1422(5) 0.1348(13) 0.102(4) Uani d . . . 1.0 . .
H H32A 0.225279 0.146259 0.116342 0.123 Uiso calc U . R 1.0 . .
H H32B 0.312342 0.112389 0.081593 0.123 Uiso calc U . R 1.0 . .
C C33 0.3208(11) 0.1266(5) 0.2624(13) 0.129(6) Uani d . . . 1.0 . .
H H33A 0.388685 0.117724 0.279943 0.193 Uiso calc U . R 1.0 . .
H H33B 0.283527 0.094975 0.278742 0.193 Uiso calc U . R 1.0 . .
H H33C 0.307889 0.156397 0.317102 0.193 Uiso calc U . R 1.0 . .
B B1 0.7147(7) 0.2785(4) 0.6712(8) 0.030(2) Uani d . . . 1.0 . .
H H1A 0.727372 0.24773 0.731919 0.037 Uiso calc U . R 1.0 . .
F F1 0.4549(6) 0.4230(4) 0.0114(7) 0.0599(16) Uani d . P D 0.700(8) A 1
F F2 0.3384(7) 0.4635(4) 0.0746(7) 0.0599(16) Uani d . P D 0.700(8) A 1
F F3 0.3520(6) 0.3795(3) 0.1007(7) 0.0599(16) Uani d . P D 0.700(8) A 1
C C10 0.5788(15) 0.4561(6) 0.467(2) 0.0216(13) Uani d . P D 0.700(8) A 1
H H10 0.620136 0.462852 0.544682 0.026 Uiso calc U P R 0.700(8) A 1
C C11 0.5199(7) 0.4081(8) 0.4515(18) 0.0216(13) Uani d . P D 0.700(8) A 1
H H11 0.520558 0.382226 0.516826 0.026 Uiso calc U P R 0.700(8) A 1
C C12 0.4594(10) 0.4020(5) 0.3280(13) 0.0216(13) Uani d . P D 0.700(8) A 1
H H12 0.414663 0.373261 0.315889 0.026 Uiso calc U P R 0.700(8) A 1
C C13 0.4647(9) 0.4355(5) 0.2314(12) 0.0216(13) Uani d . P D 0.700(8) A 1
C C14 0.5216(9) 0.4815(5) 0.2466(10) 0.0216(13) Uani d . P D 0.700(8) A 1
H H14 0.524555 0.504342 0.176505 0.026 Uiso calc U P R 0.700(8) A 1
C C15 0.5734(10) 0.4940(6) 0.3623(12) 0.0216(13) Uani d . P D 0.700(8) A 1
H H15 0.606072 0.52746 0.374202 0.026 Uiso calc U P R 0.700(8) A 1
C C16 0.4053(9) 0.4249(4) 0.1100(12) 0.052(4) Uani d . P D 0.700(8) A 1
F F1A 0.530(2) 0.4643(13) 0.037(3) 0.0599(16) Uani d . P D 0.161(4) A 2
F F2A 0.532(2) 0.5435(12) 0.140(3) 0.0599(16) Uani d . P D 0.161(4) A 2
F F3A 0.394(2) 0.4951(14) 0.059(3) 0.0599(16) Uani d . P D 0.161(4) A 2
C C10A 0.5205(18) 0.405(3) 0.482(5) 0.0216(13) Uani d . P D 0.161(4) A 2
H H10A 0.529182 0.385067 0.558373 0.026 Uiso calc U P R 0.161(4) A 2
C C11A 0.575(4) 0.4537(18) 0.467(7) 0.0216(13) Uani d . P D 0.161(4) A 2
H H11A 0.624703 0.466007 0.52991 0.026 Uiso calc U P R 0.161(4) A 2
C C12A 0.547(4) 0.482(3) 0.347(6) 0.0216(13) Uani d . P D 0.161(4) A 2
H H12A 0.575975 0.516724 0.343828 0.026 Uiso calc U P R 0.161(4) A 2
C C13A 0.488(4) 0.469(2) 0.241(4) 0.0216(13) Uani d . P D 0.161(4) A 2
C C14A 0.446(5) 0.420(2) 0.263(5) 0.0216(13) Uani d . P D 0.161(4) A 2
H H14A 0.406772 0.405279 0.191474 0.026 Uiso calc U P R 0.161(4) A 2
C C15A 0.451(4) 0.390(2) 0.371(4) 0.0216(13) Uani d . P D 0.161(4) A 2
H H15A 0.410797 0.35999 0.374005 0.026 Uiso calc U P R 0.161(4) A 2
C C16A 0.487(2) 0.4944(13) 0.118(3) 0.052(4) Uani d . P D 0.161(4) A 2
F F1B 0.438(3) 0.3852(19) 0.034(3) 0.0599(16) Uani d . P D 0.138(7) A 3
F F2B 0.311(3) 0.4380(17) 0.097(4) 0.0599(16) Uani d . P D 0.138(7) A 3
F F3B 0.326(3) 0.3555(16) 0.154(4) 0.0599(16) Uani d . P D 0.138(7) A 3
C C10B 0.587(5) 0.4588(19) 0.447(7) 0.0216(13) Uani d . P D 0.138(7) A 3
H H10B 0.637653 0.467307 0.513084 0.026 Uiso calc U P R 0.138(7) A 3
C C11B 0.521(2) 0.414(3) 0.445(9) 0.0216(13) Uani d . P D 0.138(7) A 3
H H11B 0.522171 0.397853 0.525648 0.026 Uiso calc U P R 0.138(7) A 3
C C12B 0.454(6) 0.388(3) 0.345(5) 0.0216(13) Uani d . P D 0.138(7) A 3
H H12B 0.424663 0.353934 0.35589 0.026 Uiso calc U P R 0.138(7) A 3
C C13B 0.437(6) 0.415(3) 0.236(5) 0.0216(13) Uani d . P D 0.138(7) A 3
C C14B 0.500(5) 0.458(3) 0.245(6) 0.0216(13) Uani d . P D 0.138(7) A 3
H H14B 0.500412 0.472104 0.1624 0.026 Uiso calc U P R 0.138(7) A 3
C C15B 0.560(6) 0.489(3) 0.329(5) 0.0216(13) Uani d . P D 0.138(7) A 3
H H15B 0.582211 0.524037 0.313513 0.026 Uiso calc U P R 0.138(7) A 3
C C16B 0.378(3) 0.3973(17) 0.118(4) 0.052(4) Uani d . P D 0.138(7) A 3

loop_
_atom_site_aniso_label
_atom_site_aniso_U_11
_atom_site_aniso_U_22
_atom_site_aniso_U_33
_atom_site_aniso_U_12
_atom_site_aniso_U_13
_atom_site_aniso_U_23
W1 0.02158(17) 0.02573(16) 0.01438(15) 0.00375(18) 0.00378(11) 0.00142(16)
P1 0.0277(13) 0.0248(10) 0.0193(11) 0.0030(9) 0.0071(9) 0.0017(9)
O1 0.047(4) 0.040(3) 0.013(3) 0.001(3) 0.005(2) -0.002(3)
N1 0.029(4) 0.021(3) 0.014(3) 0.001(3) 0.006(3) 0.000(3)
N2 0.028(4) 0.027(4) 0.016(3) -0.002(3) -0.001(3) 0.005(3)
N3 0.012(4) 0.034(4) 0.020(3) 0.000(3) 0.004(3) 0.002(3)
N4 0.024(4) 0.024(3) 0.020(3) 0.003(3) 0.001(3) 0.005(3)
N5 0.023(4) 0.026(3) 0.016(3) -0.002(3) 0.002(3) 0.002(3)
N6 0.025(4) 0.037(4) 0.021(4) 0.001(3) 0.006(3) -0.003(3)
N7 0.026(4) 0.024(3) 0.023(4) 0.004(3) 0.003(3) 0.000(3)
C1 0.030(5) 0.028(4) 0.021(4) -0.006(4) 0.010(4) -0.007(4)
C2 0.040(5) 0.035(5) 0.009(4) -0.008(4) 0.006(3) -0.002(3)
C3 0.034(5) 0.046(5) 0.015(4) -0.009(4) 0.002(4) 0.006(4)
C4 0.025(5) 0.024(4) 0.027(4) 0.005(4) 0.006(4) 0.001(3)
C5 0.024(5) 0.032(5) 0.041(5) 0.006(4) 0.004(4) -0.012(4)
C6 0.033(5) 0.025(4) 0.035(5) 0.011(4) -0.005(4) 0.000(4)
C7 0.037(6) 0.037(5) 0.019(4) -0.002(4) 0.008(4) -0.007(4)
C8 0.034(6) 0.031(5) 0.046(6) -0.013(4) 0.015(4) -0.015(4)
C9 0.038(6) 0.023(4) 0.035(5) -0.009(4) 0.005(4) -0.006(4)
C17 0.024(5) 0.029(4) 0.026(4) -0.003(4) 0.006(3) -0.004(3)
C18 0.040(6) 0.022(4) 0.029(5) -0.015(4) 0.002(4) 0.000(4)
C19 0.036(5) 0.041(5) 0.041(5) 0.008(5) 0.003(4) 0.005(5)
C20 0.049(7) 0.073(7) 0.059(7) 0.001(5) -0.013(5) 0.034(5)
C21 0.025(5) 0.034(5) 0.027(4) 0.003(4) 0.014(4) 0.001(4)
C22 0.037(6) 0.029(4) 0.039(5) 0.002(4) 0.014(4) -0.002(4)
C23 0.036(6) 0.037(5) 0.075(7) -0.003(4) 0.020(5) -0.023(5)
C24 0.067(8) 0.050(6) 0.095(8) -0.018(6) 0.033(6) -0.036(6)
C25 0.036(5) 0.031(4) 0.027(5) -0.001(4) 0.010(4) 0.002(4)
C26 0.038(6) 0.037(5) 0.024(4) 0.001(4) 0.009(4) 0.005(4)
C27 0.053(7) 0.042(5) 0.025(5) -0.013(4) 0.011(4) 0.007(4)
C28 0.053(7) 0.083(7) 0.024(5) -0.010(5) 0.016(5) 0.000(5)
C29 0.17(2) 0.154(16) 0.160(16) 0.068(14) -0.043(14) 0.044(12)
C30 0.135(17) 0.113(13) 0.163(16) -0.004(12) 0.063(13) 0.008(12)
C31 0.168(18) 0.064(9) 0.174(15) -0.051(11) 0.025(12) -0.022(10)
C32 0.100(12) 0.097(10) 0.116(12) -0.021(9) 0.041(9) 0.001(9)
C33 0.181(17) 0.087(10) 0.098(11) -0.045(10) -0.035(10) -0.021(9)
B1 0.032(6) 0.032(5) 0.028(5) 0.005(4) 0.008(4) 0.012(4)
F1 0.063(4) 0.071(4) 0.042(3) 0.005(3) -0.005(2) 0.007(3)
F2 0.063(4) 0.071(4) 0.042(3) 0.005(3) -0.005(2) 0.007(3)
F3 0.063(4) 0.071(4) 0.042(3) 0.005(3) -0.005(2) 0.007(3)
C10 0.019(3) 0.028(3) 0.019(3) 0.0060(19) 0.005(2) 0.008(2)
C11 0.019(3) 0.028(3) 0.019(3) 0.0060(19) 0.005(2) 0.008(2)
C12 0.019(3) 0.028(3) 0.019(3) 0.0060(19) 0.005(2) 0.008(2)
C13 0.019(3) 0.028(3) 0.019(3) 0.0060(19) 0.005(2) 0.008(2)
C14 0.019(3) 0.028(3) 0.019(3) 0.0060(19) 0.005(2) 0.008(2)
C15 0.019(3) 0.028(3) 0.019(3) 0.0060(19) 0.005(2) 0.008(2)
C16 0.061(11) 0.032(8) 0.067(10) 0.014(7) 0.025(8) 0.011(7)
F1A 0.063(4) 0.071(4) 0.042(3) 0.005(3) -0.005(2) 0.007(3)
F2A 0.063(4) 0.071(4) 0.042(3) 0.005(3) -0.005(2) 0.007(3)
F3A 0.063(4) 0.071(4) 0.042(3) 0.005(3) -0.005(2) 0.007(3)
C10A 0.019(3) 0.028(3) 0.019(3) 0.0060(19) 0.005(2) 0.008(2)
C11A 0.019(3) 0.028(3) 0.019(3) 0.0060(19) 0.005(2) 0.008(2)
C12A 0.019(3) 0.028(3) 0.019(3) 0.0060(19) 0.005(2) 0.008(2)
C13A 0.019(3) 0.028(3) 0.019(3) 0.0060(19) 0.005(2) 0.008(2)
C14A 0.019(3) 0.028(3) 0.019(3) 0.0060(19) 0.005(2) 0.008(2)
C15A 0.019(3) 0.028(3) 0.019(3) 0.0060(19) 0.005(2) 0.008(2)
C16A 0.061(11) 0.032(8) 0.067(10) 0.014(7) 0.025(8) 0.011(7)
F1B 0.063(4) 0.071(4) 0.042(3) 0.005(3) -0.005(2) 0.007(3)
F2B 0.063(4) 0.071(4) 0.042(3) 0.005(3) -0.005(2) 0.007(3)
F3B 0.063(4) 0.071(4) 0.042(3) 0.005(3) -0.005(2) 0.007(3)
C10B 0.019(3) 0.028(3) 0.019(3) 0.0060(19) 0.005(2) 0.008(2)
C11B 0.019(3) 0.028(3) 0.019(3) 0.0060(19) 0.005(2) 0.008(2)
C12B 0.019(3) 0.028(3) 0.019(3) 0.0060(19) 0.005(2) 0.008(2)
C13B 0.019(3) 0.028(3) 0.019(3) 0.0060(19) 0.005(2) 0.008(2)
C14B 0.019(3) 0.028(3) 0.019(3) 0.0060(19) 0.005(2) 0.008(2)
C15B 0.019(3) 0.028(3) 0.019(3) 0.0060(19) 0.005(2) 0.008(2)
C16B 0.061(11) 0.032(8) 0.067(10) 0.014(7) 0.025(8) 0.011(7)

loop_
_atom_type_symbol
_atom_type_description
_atom_type_scat_dispersion_real
_atom_type_scat_dispersion_imag
_atom_type_scat_source
C C 0.0033 0.0016 'International Tables Vol C Tables 4.2.6.8 and 6.1.1.4'
H H 0.0000 0.0000 'International Tables Vol C Tables 4.2.6.8 and 6.1.1.4'
B B 0.0013 0.0007 'International Tables Vol C Tables 4.2.6.8 and 6.1.1.4'
F F 0.0171 0.0103 'International Tables Vol C Tables 4.2.6.8 and 6.1.1.4'
N N 0.0061 0.0033 'International Tables Vol C Tables 4.2.6.8 and 6.1.1.4'
O O 0.0106 0.0060 'International Tables Vol C Tables 4.2.6.8 and 6.1.1.4'
P P 0.1023 0.0942 'International Tables Vol C Tables 4.2.6.8 and 6.1.1.4'
W W -0.8490 6.8722 'International Tables Vol C Tables 4.2.6.8 and 6.1.1.4'

loop_
_geom_angle_atom_site_label_1
_geom_angle_atom_site_label_2
_geom_angle_atom_site_label_3
_geom_angle_site_symmetry_1
_geom_angle_site_symmetry_3
_geom_angle
_geom_angle_publ_flag
N7 W1 N3 . . 92.7(2) ?
N7 W1 N5 . . 96.4(2) ?
N3 W1 N5 . . 76.5(2) ?
N7 W1 C11 . . 94.5(5) ?
N3 W1 C11 . . 156.2(6) ?
N5 W1 C11 . . 80.1(6) ?
N7 W1 N1 . . 177.9(2) ?
N3 W1 N1 . . 85.4(2) ?
N5 W1 N1 . . 82.3(2) ?
C11 W1 N1 . . 86.9(5) ?
N7 W1 C11B . . 93.(3) ?
N3 W1 C11B . . 160.(2) ?
N5 W1 C11B . . 84.(2) ?
N1 W1 C11B . . 89.(3) ?
N7 W1 C10A . . 102.9(14) ?
N3 W1 C10A . . 151.3(18) ?
N5 W1 C10A . . 77.9(19) ?
N1 W1 C10A . . 78.4(14) ?
N7 W1 C10B . . 88.8(17) ?
N3 W1 C10B . . 162.(2) ?
N5 W1 C10B . . 121.(2) ?
N1 W1 C10B . . 93.3(17) ?
C11B W1 C10B . . 37.5(6) ?
N7 W1 C11A . . 94.9(19) ?
N3 W1 C11A . . 165.(2) ?
N5 W1 C11A . . 115.1(19) ?
N1 W1 C11A . . 87.1(19) ?
C10A W1 C11A . . 37.4(6) ?
N7 W1 C10 . . 94.8(6) ?
N3 W1 C10 . . 163.4(7) ?
N5 W1 C10 . . 117.2(6) ?
C11 W1 C10 . . 37.4(3) ?
N1 W1 C10 . . 87.2(5) ?
N7 W1 P1 . . 90.7(2) ?
N3 W1 P1 . . 87.03(16) ?
N5 W1 P1 . . 162.38(16) ?
C11 W1 P1 . . 115.5(5) ?
N1 W1 P1 . . 90.22(15) ?
C11B W1 P1 . . 112.(2) ?
C10A W1 P1 . . 116.3(18) ?
C10B W1 P1 . . 75.(2) ?
C11A W1 P1 . . 80.2(19) ?
C10 W1 P1 . . 78.1(6) ?
C25 P1 C17 . . 103.4(3) ?
C25 P1 C21 . . 102.9(3) ?
C17 P1 C21 . . 101.3(3) ?
C25 P1 W1 . . 111.5(3) ?
C17 P1 W1 . . 116.9(2) ?
C21 P1 W1 . . 118.9(2) ?
C1 N1 N2 . . 106.9(5) ?
C1 N1 W1 . . 134.1(5) ?
N2 N1 W1 . . 119.0(4) ?
C3 N2 N1 . . 108.5(6) ?
C3 N2 B1 . . 129.0(6) ?
N1 N2 B1 . . 122.0(6) ?
C4 N3 N4 . . 106.8(6) ?
C4 N3 W1 . . 130.8(5) ?
N4 N3 W1 . . 122.1(4) ?
C6 N4 N3 . . 108.9(6) ?
C6 N4 B1 . . 131.1(6) ?
N3 N4 B1 . . 118.8(6) ?
C7 N5 N6 . . 107.1(6) ?
C7 N5 W1 . . 132.8(5) ?
N6 N5 W1 . . 120.1(4) ?
C9 N6 N5 . . 108.5(6) ?
C9 N6 B1 . . 129.9(7) ?
N5 N6 B1 . . 121.1(6) ?
O1 N7 W1 . . 178.7(5) ?
N1 C1 C2 . . 110.2(6) ?
N1 C1 H1 . . 124.9 ?
C2 C1 H1 . . 124.9 ?
C3 C2 C1 . . 105.0(6) ?
C3 C2 H2 . . 127.5 ?
C1 C2 H2 . . 127.5 ?
N2 C3 C2 . . 109.4(6) ?
N2 C3 H3 . . 125.3 ?
C2 C3 H3 . . 125.3 ?
N3 C4 C5 . . 111.0(7) ?
N3 C4 H4 . . 124.5 ?
C5 C4 H4 . . 124.5 ?
C6 C5 C4 . . 104.1(7) ?
C6 C5 H5 . . 128.0 ?
C4 C5 H5 . . 128.0 ?
N4 C6 C5 . . 109.3(7) ?
N4 C6 H6 . . 125.3 ?
C5 C6 H6 . . 125.3 ?
N5 C7 C8 . . 110.2(7) ?
N5 C7 H7 . . 124.9 ?
C8 C7 H7 . . 124.9 ?
C9 C8 C7 . . 105.0(7) ?
C9 C8 H8 . . 127.5 ?
C7 C8 H8 . . 127.5 ?
N6 C9 C8 . . 109.2(7) ?
N6 C9 H9 . . 125.4 ?
C8 C9 H9 . . 125.4 ?
C18 C17 P1 . . 113.2(5) ?
C18 C17 H17A . . 108.9 ?
P1 C17 H17A . . 108.9 ?
C18 C17 H17B . . 108.9 ?
P1 C17 H17B . . 108.9 ?
H17A C17 H17B . . 107.7 ?
C19 C18 C17 . . 111.8(6) ?
C19 C18 H18A . . 109.3 ?
C17 C18 H18A . . 109.3 ?
C19 C18 H18B . . 109.3 ?
C17 C18 H18B . . 109.3 ?
H18A C18 H18B . . 107.9 ?
C18 C19 C20 . . 112.1(7) ?
C18 C19 H19A . . 109.2 ?
C20 C19 H19A . . 109.2 ?
C18 C19 H19B . . 109.2 ?
C20 C19 H19B . . 109.2 ?
H19A C19 H19B . . 107.9 ?
C19 C20 H20A . . 109.5 ?
C19 C20 H20B . . 109.5 ?
H20A C20 H20B . . 109.5 ?
C19 C20 H20C . . 109.5 ?
H20A C20 H20C . . 109.5 ?
H20B C20 H20C . . 109.5 ?
C22 C21 P1 . . 117.1(5) ?
C22 C21 H21A . . 108.0 ?
P1 C21 H21A . . 108.0 ?
C22 C21 H21B . . 108.0 ?
P1 C21 H21B . . 108.0 ?
H21A C21 H21B . . 107.3 ?
C23 C22 C21 . . 114.0(7) ?
C23 C22 H22A . . 108.8 ?
C21 C22 H22A . . 108.8 ?
C23 C22 H22B . . 108.8 ?
C21 C22 H22B . . 108.8 ?
H22A C22 H22B . . 107.6 ?
C22 C23 C24 . . 112.7(7) ?
C22 C23 H23A . . 109.1 ?
C24 C23 H23A . . 109.1 ?
C22 C23 H23B . . 109.1 ?
C24 C23 H23B . . 109.1 ?
H23A C23 H23B . . 107.8 ?
C23 C24 H24A . . 109.5 ?
C23 C24 H24B . . 109.5 ?
H24A C24 H24B . . 109.5 ?
C23 C24 H24C . . 109.5 ?
H24A C24 H24C . . 109.5 ?
H24B C24 H24C . . 109.5 ?
C26 C25 P1 . . 115.2(5) ?
C26 C25 H25A . . 108.5 ?
P1 C25 H25A . . 108.5 ?
C26 C25 H25B . . 108.5 ?
P1 C25 H25B . . 108.5 ?
H25A C25 H25B . . 107.5 ?
C27 C26 C25 . . 111.2(6) ?
C27 C26 H26A . . 109.4 ?
C25 C26 H26A . . 109.4 ?
C27 C26 H26B . . 109.4 ?
C25 C26 H26B . . 109.4 ?
H26A C26 H26B . . 108.0 ?
C28 C27 C26 . . 113.0(7) ?
C28 C27 H27A . . 109.0 ?
C26 C27 H27A . . 109.0 ?
C28 C27 H27B . . 109.0 ?
C26 C27 H27B . . 109.0 ?
H27A C27 H27B . . 107.8 ?
C27 C28 H28A . . 109.5 ?
C27 C28 H28B . . 109.5 ?
H28A C28 H28B . . 109.5 ?
C27 C28 H28C . . 109.5 ?
H28A C28 H28C . . 109.5 ?
H28B C28 H28C . . 109.5 ?
C30 C29 H29A . . 109.5 ?
C30 C29 H29B . . 109.5 ?
H29A C29 H29B . . 109.5 ?
C30 C29 H29C . . 109.5 ?
H29A C29 H29C . . 109.5 ?
H29B C29 H29C . . 109.5 ?
C31 C30 C29 . . 109.9(16) ?
C31 C30 H30A . . 109.7 ?
C29 C30 H30A . . 109.7 ?
C31 C30 H30B . . 109.7 ?
C29 C30 H30B . . 109.7 ?
H30A C30 H30B . . 108.2 ?
C30 C31 C32 . . 123.0(15) ?
C30 C31 H31A . . 106.6 ?
C32 C31 H31A . . 106.6 ?
C30 C31 H31B . . 106.6 ?
C32 C31 H31B . . 106.6 ?
H31A C31 H31B . . 106.5 ?
C33 C32 C31 . . 117.0(13) ?
C33 C32 H32A . . 108.0 ?
C31 C32 H32A . . 108.0 ?
C33 C32 H32B . . 108.0 ?
C31 C32 H32B . . 108.0 ?
H32A C32 H32B . . 107.3 ?
C32 C33 H33A . . 109.5 ?
C32 C33 H33B . . 109.5 ?
H33A C33 H33B . . 109.5 ?
C32 C33 H33C . . 109.5 ?
H33A C33 H33C . . 109.5 ?
H33B C33 H33C . . 109.5 ?
N2 B1 N6 . . 110.7(7) ?
N2 B1 N4 . . 109.6(6) ?
N6 B1 N4 . . 105.2(6) ?
N2 B1 H1A . . 110.4 ?
N6 B1 H1A . . 110.4 ?
N4 B1 H1A . . 110.4 ?
C11 C10 C15 . . 119.(2) ?
C11 C10 W1 . . 69.7(5) ?
C15 C10 W1 . . 118.8(10) ?
C11 C10 H10 . . 120.6 ?
C15 C10 H10 . . 120.6 ?
W1 C10 H10 . . 82.4 ?
C10 C11 C12 . . 116.(2) ?
C10 C11 W1 . . 72.9(5) ?
C12 C11 W1 . . 117.0(10) ?
C10 C11 H11 . . 122.2 ?
C12 C11 H11 . . 122.2 ?
W1 C11 H11 . . 81.4 ?
C13 C12 C11 . . 122.4(15) ?
C13 C12 H12 . . 118.8 ?
C11 C12 H12 . . 118.8 ?
C12 C13 C14 . . 121.6(11) ?
C12 C13 C16 . . 118.8(12) ?
C14 C13 C16 . . 119.5(10) ?
C15 C14 C13 . . 120.4(12) ?
C15 C14 H14 . . 119.8 ?
C13 C14 H14 . . 119.8 ?
C14 C15 C10 . . 120.5(16) ?
C14 C15 H15 . . 119.8 ?
C10 C15 H15 . . 119.8 ?
F3 C16 F2 . . 101.9(10) ?
F3 C16 F1 . . 105.7(10) ?
F2 C16 F1 . . 103.7(9) ?
F3 C16 C13 . . 116.8(10) ?
F2 C16 C13 . . 113.6(10) ?
F1 C16 C13 . . 113.7(11) ?
C11A C10A C15A . . 115.(6) ?
C11A C10A W1 . . 71.5(8) ?
C15A C10A W1 . . 113.(3) ?
C11A C10A H10A . . 122.7 ?
C15A C10A H10A . . 122.7 ?
W1 C10A H10A . . 86.0 ?
C10A C11A C12A . . 116.(6) ?
C10A C11A W1 . . 71.2(8) ?
C12A C11A W1 . . 118.(4) ?
C10A C11A H11A . . 122.2 ?
C12A C11A H11A . . 122.2 ?
W1 C11A H11A . . 82.4 ?
C13A C12A C11A . . 132.(6) ?
C13A C12A H12A . . 114.2 ?
C11A C12A H12A . . 114.2 ?
C12A C13A C14A . . 107.(5) ?
C12A C13A C16A . . 125.(5) ?
C14A C13A C16A . . 127.(5) ?
C15A C14A C13A . . 131.(5) ?
C15A C14A H14A . . 114.5 ?
C13A C14A H14A . . 114.5 ?
C14A C15A C10A . . 119.(5) ?
C14A C15A H15A . . 120.5 ?
C10A C15A H15A . . 120.5 ?
F3A C16A F2A . . 117.(3) ?
F3A C16A F1A . . 102.(3) ?
F2A C16A F1A . . 110.(3) ?
F3A C16A C13A . . 107.(3) ?
F2A C16A C13A . . 107.(3) ?
F1A C16A C13A . . 114.(4) ?
C11B C10B C15B . . 108.(8) ?
C11B C10B W1 . . 71.1(8) ?
C15B C10B W1 . . 125.(5) ?
C11B C10B H10B . . 126.1 ?
C15B C10B H10B . . 126.1 ?
W1 C10B H10B . . 77.7 ?
C10B C11B C12B . . 133.(10) ?
C10B C11B W1 . . 71.4(8) ?
C12B C11B W1 . . 114.(5) ?
C10B C11B H11B . . 113.3 ?
C12B C11B H11B . . 113.3 ?
W1 C11B H11B . . 83.4 ?
C13B C12B C11B . . 114.(7) ?
C13B C12B H12B . . 122.8 ?
C11B C12B H12B . . 122.8 ?
C12B C13B C14B . . 108.(6) ?
C12B C13B C16B . . 126.(6) ?
C14B C13B C16B . . 124.(5) ?
C15B C14B C13B . . 143.(7) ?
C15B C14B H14B . . 108.5 ?
C13B C14B H14B . . 108.5 ?
C14B C15B C10B . . 110.(7) ?
C14B C15B H15B . . 125.2 ?
C10B C15B H15B . . 125.2 ?
F3B C16B F1B . . 116.(4) ?
F3B C16B F2B . . 102.(3) ?
F1B C16B F2B . . 123.(4) ?
F3B C16B C13B . . 104.(4) ?
F1B C16B C13B . . 107.(5) ?
F2B C16B C13B . . 102.(5) ?

loop_
_geom_bond_atom_site_label_1
_geom_bond_atom_site_label_2
_geom_bond_site_symmetry_2
_geom_bond_distance
_geom_bond_publ_flag
W1 N7 . 1.769(6) ?
W1 N3 . 2.209(6) ?
W1 N5 . 2.222(6) ?
W1 C11 . 2.241(9) ?
W1 N1 . 2.249(5) ?
W1 C11B . 2.264(16) ?
W1 C10A . 2.265(16) ?
W1 C10B . 2.268(16) ?
W1 C11A . 2.269(16) ?
W1 C10 . 2.283(8) ?
W1 P1 . 2.507(2) ?
P1 C25 . 1.831(7) ?
P1 C17 . 1.848(7) ?
P1 C21 . 1.857(7) ?
O1 N7 . 1.226(6) ?
N1 C1 . 1.343(8) ?
N1 N2 . 1.373(7) ?
N2 C3 . 1.355(8) ?
N2 B1 . 1.495(10) ?
N3 C4 . 1.322(9) ?
N3 N4 . 1.373(7) ?
N4 C6 . 1.329(9) ?
N4 B1 . 1.561(10) ?
N5 C7 . 1.326(9) ?
N5 N6 . 1.374(7) ?
N6 C9 . 1.340(9) ?
N6 B1 . 1.525(11) ?
C1 C2 . 1.395(9) ?
C1 H1 . 0.95 ?
C2 C3 . 1.369(10) ?
C2 H2 . 0.95 ?
C3 H3 . 0.95 ?
C4 C5 . 1.386(10) ?
C4 H4 . 0.95 ?
C5 C6 . 1.385(10) ?
C5 H5 . 0.95 ?
C6 H6 . 0.95 ?
C7 C8 . 1.388(10) ?
C7 H7 . 0.95 ?
C8 C9 . 1.368(10) ?
C8 H8 . 0.95 ?
C9 H9 . 0.95 ?
C17 C18 . 1.535(9) ?
C17 H17A . 0.99 ?
C17 H17B . 0.99 ?
C18 C19 . 1.522(10) ?
C18 H18A . 0.99 ?
C18 H18B . 0.99 ?
C19 C20 . 1.528(10) ?
C19 H19A . 0.99 ?
C19 H19B . 0.99 ?
C20 H20A . 0.98 ?
C20 H20B . 0.98 ?
C20 H20C . 0.98 ?
C21 C22 . 1.511(10) ?
C21 H21A . 0.99 ?
C21 H21B . 0.99 ?
C22 C23 . 1.504(10) ?
C22 H22A . 0.99 ?
C22 H22B . 0.99 ?
C23 C24 . 1.530(11) ?
C23 H23A . 0.99 ?
C23 H23B . 0.99 ?
C24 H24A . 0.98 ?
C24 H24B . 0.98 ?
C24 H24C . 0.98 ?
C25 C26 . 1.530(10) ?
C25 H25A . 0.99 ?
C25 H25B . 0.99 ?
C26 C27 . 1.522(9) ?
C26 H26A . 0.99 ?
C26 H26B . 0.99 ?
C27 C28 . 1.507(11) ?
C27 H27A . 0.99 ?
C27 H27B . 0.99 ?
C28 H28A . 0.98 ?
C28 H28B . 0.98 ?
C28 H28C . 0.98 ?
C29 C30 . 1.428(18) ?
C29 H29A . 0.98 ?
C29 H29B . 0.98 ?
C29 H29C . 0.98 ?
C30 C31 . 1.401(17) ?
C30 H30A . 0.99 ?
C30 H30B . 0.99 ?
C31 C32 . 1.442(15) ?
C31 H31A . 0.99 ?
C31 H31B . 0.99 ?
C32 C33 . 1.414(15) ?
C32 H32A . 0.99 ?
C32 H32B . 0.99 ?
C33 H33A . 0.98 ?
C33 H33B . 0.98 ?
C33 H33C . 0.98 ?
B1 H1A . 1.0 ?
F1 C16 . 1.371(11) ?
F2 C16 . 1.359(11) ?
F3 C16 . 1.354(11) ?
C10 C11 . 1.451(12) ?
C10 C15 . 1.460(13) ?
C10 H10 . 0.95 ?
C11 C12 . 1.465(14) ?
C11 H11 . 0.95 ?
C12 C13 . 1.343(14) ?
C12 H12 . 0.95 ?
C13 C14 . 1.392(14) ?
C13 C16 . 1.457(18) ?
C14 C15 . 1.372(14) ?
C14 H14 . 0.95 ?
C15 H15 . 0.95 ?
F1A C16A . 1.375(16) ?
F2A C16A . 1.374(16) ?
F3A C16A . 1.366(16) ?
C10A C11A . 1.45(2) ?
C10A C15A . 1.46(2) ?
C10A H10A . 0.95 ?
C11A C12A . 1.47(2) ?
C11A H11A . 0.95 ?
C12A C13A . 1.34(2) ?
C12A H12A . 0.95 ?
C13A C14A . 1.38(2) ?
C13A C16A . 1.46(3) ?
C14A C15A . 1.37(2) ?
C14A H14A . 0.95 ?
C15A H15A . 0.95 ?
F1B C16B . 1.375(16) ?
F2B C16B . 1.380(16) ?
F3B C16B . 1.365(17) ?
C10B C11B . 1.46(2) ?
C10B C15B . 1.46(2) ?
C10B H10B . 0.95 ?
C11B C12B . 1.47(2) ?
C11B H11B . 0.95 ?
C12B C13B . 1.34(2) ?
C12B H12B . 0.95 ?
C13B C14B . 1.38(2) ?
C13B C16B . 1.47(3) ?
C14B C15B . 1.37(2) ?
C14B H14B . 0.95 ?
C15B H15B . 0.95 ?

loop_
_geom_torsion_atom_site_label_1
_geom_torsion_atom_site_label_2
_geom_torsion_atom_site_label_3
_geom_torsion_atom_site_label_4
_geom_torsion_site_symmetry_1
_geom_torsion_site_symmetry_2
_geom_torsion_site_symmetry_3
_geom_torsion_site_symmetry_4
_geom_torsion
_geom_torsion_publ_flag
C1 N1 N2 C3 . . . . -0.1(8) ?
W1 N1 N2 C3 . . . . 176.6(5) ?
C1 N1 N2 B1 . . . . 172.7(7) ?
W1 N1 N2 B1 . . . . -10.6(8) ?
C4 N3 N4 C6 . . . . 0.5(8) ?
W1 N3 N4 C6 . . . . 174.9(5) ?
C4 N3 N4 B1 . . . . -168.3(6) ?
W1 N3 N4 B1 . . . . 6.1(8) ?
C7 N5 N6 C9 . . . . -1.6(8) ?
W1 N5 N6 C9 . . . . 179.8(5) ?
C7 N5 N6 B1 . . . . 170.8(7) ?
W1 N5 N6 B1 . . . . -7.9(8) ?
N2 N1 C1 C2 . . . . -0.2(8) ?
W1 N1 C1 C2 . . . . -176.2(5) ?
N1 C1 C2 C3 . . . . 0.4(8) ?
N1 N2 C3 C2 . . . . 0.4(8) ?
B1 N2 C3 C2 . . . . -171.8(7) ?
C1 C2 C3 N2 . . . . -0.5(9) ?
N4 N3 C4 C5 . . . . -1.0(8) ?
W1 N3 C4 C5 . . . . -174.7(5) ?
N3 C4 C5 C6 . . . . 1.1(9) ?
N3 N4 C6 C5 . . . . 0.2(8) ?
B1 N4 C6 C5 . . . . 167.2(7) ?
C4 C5 C6 N4 . . . . -0.8(8) ?
N6 N5 C7 C8 . . . . 1.5(8) ?
W1 N5 C7 C8 . . . . 179.9(5) ?
N5 C7 C8 C9 . . . . -0.9(9) ?
N5 N6 C9 C8 . . . . 1.0(9) ?
B1 N6 C9 C8 . . . . -170.4(7) ?
C7 C8 C9 N6 . . . . -0.1(9) ?
C25 P1 C17 C18 . . . . 172.0(5) ?
C21 P1 C17 C18 . . . . 65.7(6) ?
W1 P1 C17 C18 . . . . -65.1(5) ?
P1 C17 C18 C19 . . . . 163.9(5) ?
C17 C18 C19 C20 . . . . 177.1(7) ?
C25 P1 C21 C22 . . . . -59.7(7) ?
C17 P1 C21 C22 . . . . 47.1(6) ?
W1 P1 C21 C22 . . . . 176.6(5) ?
P1 C21 C22 C23 . . . . 176.8(6) ?
C21 C22 C23 C24 . . . . -177.3(8) ?
C17 P1 C25 C26 . . . . 49.3(7) ?
C21 P1 C25 C26 . . . . 154.5(6) ?
W1 P1 C25 C26 . . . . -77.0(6) ?
P1 C25 C26 C27 . . . . 168.7(5) ?
C25 C26 C27 C28 . . . . 179.2(7) ?
C29 C30 C31 C32 . . . . -75.(2) ?
C30 C31 C32 C33 . . . . -75.(2) ?
C3 N2 B1 N6 . . . . 120.6(8) ?
N1 N2 B1 N6 . . . . -50.5(9) ?
C3 N2 B1 N4 . . . . -123.8(8) ?
N1 N2 B1 N4 . . . . 65.1(9) ?
C9 N6 B1 N2 . . . . -127.3(8) ?
N5 N6 B1 N2 . . . . 62.2(9) ?
C9 N6 B1 N4 . . . . 114.4(8) ?
N5 N6 B1 N4 . . . . -56.1(8) ?
C6 N4 B1 N2 . . . . 132.0(8) ?
N3 N4 B1 N2 . . . . -62.0(8) ?
C6 N4 B1 N6 . . . . -108.9(8) ?
N3 N4 B1 N6 . . . . 57.0(8) ?
C15 C10 C11 C12 . . . . 0.2(16) ?
W1 C10 C11 C12 . . . . -112.3(10) ?
C15 C10 C11 W1 . . . . 112.5(12) ?
C10 C11 C12 C13 . . . . 6.6(18) ?
W1 C11 C12 C13 . . . . -76.5(18) ?
C11 C12 C13 C14 . . . . -6.6(19) ?
C11 C12 C13 C16 . . . . 176.9(11) ?
C12 C13 C14 C15 . . . . -0.6(19) ?
C16 C13 C14 C15 . . . . 175.8(12) ?
C13 C14 C15 C10 . . . . 7.4(19) ?
C11 C10 C15 C14 . . . . -7.0(18) ?
W1 C10 C15 C14 . . . . 74.(2) ?
C12 C13 C16 F3 . . . . -3.8(16) ?
C14 C13 C16 F3 . . . . 179.6(10) ?
C12 C13 C16 F2 . . . . 114.4(13) ?
C14 C13 C16 F2 . . . . -62.2(15) ?
C12 C13 C16 F1 . . . . -127.4(12) ?
C14 C13 C16 F1 . . . . 56.1(14) ?
C15A C10A C11A C12A . . . . 5.(6) ?
W1 C10A C11A C12A . . . . 112.(4) ?
C15A C10A C11A W1 . . . . -108.(4) ?
C10A C11A C12A C13A . . . . -10.(9) ?
W1 C11A C12A C13A . . . . 71.(9) ?
C11A C12A C13A C14A . . . . 5.(10) ?
C11A C12A C13A C16A . . . . -163.(6) ?
C12A C13A C14A C15A . . . . 5.(11) ?
C16A C13A C14A C15A . . . . 172.(7) ?
C13A C14A C15A C10A . . . . -9.(12) ?
C11A C10A C15A C14A . . . . 3.(7) ?
W1 C10A C15A C14A . . . . -77.(7) ?
C12A C13A C16A F3A . . . . -145.(6) ?
C14A C13A C16A F3A . . . . 50.(7) ?
C12A C13A C16A F2A . . . . -19.(7) ?
C14A C13A C16A F2A . . . . 176.(6) ?
C12A C13A C16A F1A . . . . 103.(6) ?
C14A C13A C16A F1A . . . . -62.(7) ?
C15B C10B C11B C12B . . . . 16.(8) ?
W1 C10B C11B C12B . . . . -106.(6) ?
C15B C10B C11B W1 . . . . 122.(5) ?
C10B C11B C12B C13B . . . . -12.(11) ?
W1 C11B C12B C13B . . . . -99.(9) ?
C11B C12B C13B C14B . . . . 8.(10) ?
C11B C12B C13B C16B . . . . 177.(7) ?
C12B C13B C14B C15B . . . . -16.(15) ?
C16B C13B C14B C15B . . . . 175.(9) ?
C13B C14B C15B C10B . . . . 20.(14) ?
C11B C10B C15B C14B . . . . -14.(7) ?
W1 C10B C15B C14B . . . . 65.(9) ?
C12B C13B C16B F3B . . . . 15.(10) ?
C14B C13B C16B F3B . . . . -178.(7) ?
C12B C13B C16B F1B . . . . -109.(9) ?
C14B C13B C16B F1B . . . . 58.(9) ?
C12B C13B C16B F2B . . . . 121.(9) ?
C14B C13B C16B F2B . . . . -72.(8) ?
